data_7127361
loop_
_publ_author_name
'Wang, Yu'
'Tang, Kongshuang'
'Liu, Zhaohong'
'Ning, Yongquan'

_publ_section_title
;
 Disulfonation of terminal alkynes for 1,2-bisulfonylethenes.
;
_journal_issue 86
_journal_name_full 'Chemical communications (Cambridge, England)'
_journal_page_first 13141
_journal_page_last 13144
_journal_paper_doi 10.1039/d0cc05849a
_journal_volume 56
_journal_year 2020
_chemical_formula_moiety 'C23 H22 O4 S2'
_chemical_formula_sum 'C23 H22 O4 S2'
_chemical_formula_weight 426.52
_space_group_crystal_system triclinic
_space_group_IT_number 2
_space_group_name_Hall '-P 1'
_space_group_name_H-M_alt 'P -1'
_atom_sites_solution_hydrogens geom
_atom_sites_solution_primary dual
_audit_creation_date 2020-05-03
_audit_creation_method
;
Olex2 1.2
(compiled 2018.05.29 svn.r3508 for OlexSys, GUI svn.r5506)
;
_audit_update_record
;
2020-05-27 deposited with the CCDC.	2020-10-02 downloaded from the CCDC.
;
_cell_angle_alpha 88.965(4)
_cell_angle_beta 85.831(4)
_cell_angle_gamma 70.437(5)
_cell_formula_units_Z 2
_cell_length_a 8.8162(5)
_cell_length_b 9.9355(5)
_cell_length_c 12.7903(7)
_cell_measurement_reflns_used 2284
_cell_measurement_temperature 293(2)
_cell_measurement_theta_max 28.2220
_cell_measurement_theta_min 4.2090
_cell_volume 1052.86(10)
_computing_cell_refinement 'CrysAlisPro 1.171.39.38a (Rigaku OD, 2017)'
_computing_data_collection 'CrysAlisPro 1.171.39.38a (Rigaku OD, 2017)'
_computing_data_reduction 'CrysAlisPro 1.171.39.38a (Rigaku OD, 2017)'
_computing_molecular_graphics 'Olex2 (Dolomanov et al., 2009)'
_computing_publication_material 'Olex2 (Dolomanov et al., 2009)'
_computing_structure_refinement 'ShelXL (Sheldrick, 2015)'
_computing_structure_solution 'ShelXT (Sheldrick, 2015)'
_diffrn_ambient_temperature 293(2)
_diffrn_detector 'CCD plate'
_diffrn_detector_area_resol_mean 10.2375
_diffrn_detector_type Ruby
_diffrn_measured_fraction_theta_full 0.994
_diffrn_measured_fraction_theta_max 0.827
_diffrn_measurement_details
;
List of Runs (angles in degrees, time in seconds):

  # Type    Start    End  Width  t~exp~   \w     \q     \k     \f   Frames
#--------------------------------------------------------------------------
  1  \w    -48.00  35.00   1.00    5.00    --   11.01 -73.00  46.00   83
  2  \w    -19.00  84.00   1.00    5.00    --   11.01  73.00 175.00  103
  3  \w     -6.00  73.00   1.00    5.00    --   11.01  57.00 -30.00   79
;
_diffrn_measurement_device 'four-circle diffractometer'
_diffrn_measurement_device_type 'Xcalibur, Ruby, Gemini ultra'
_diffrn_measurement_method '\w scans'
_diffrn_orient_matrix_type 'CrysAlisPro convention (1999,Acta A55,543-557)'
_diffrn_orient_matrix_UB_11 -0.0590517000
_diffrn_orient_matrix_UB_12 0.0633062000
_diffrn_orient_matrix_UB_13 -0.0165053000
_diffrn_orient_matrix_UB_21 0.0152737000
_diffrn_orient_matrix_UB_22 0.0382613000
_diffrn_orient_matrix_UB_23 0.0419797000
_diffrn_orient_matrix_UB_31 0.0600546000
_diffrn_orient_matrix_UB_32 0.0163977000
_diffrn_orient_matrix_UB_33 -0.0325135000
_diffrn_radiation_monochromator graphite
_diffrn_radiation_probe x-ray
_diffrn_radiation_type MoK\a
_diffrn_radiation_wavelength 0.71073
_diffrn_reflns_av_R_equivalents 0.0201
_diffrn_reflns_av_unetI/netI 0.0400
_diffrn_reflns_Laue_measured_fraction_full 0.994
_diffrn_reflns_Laue_measured_fraction_max 0.827
_diffrn_reflns_limit_h_max 9
_diffrn_reflns_limit_h_min -11
_diffrn_reflns_limit_k_max 12
_diffrn_reflns_limit_k_min -10
_diffrn_reflns_limit_l_max 16
_diffrn_reflns_limit_l_min -12
_diffrn_reflns_number 7729
_diffrn_reflns_point_group_measured_fraction_full 0.994
_diffrn_reflns_point_group_measured_fraction_max 0.827
_diffrn_reflns_theta_full 25.242
_diffrn_reflns_theta_max 29.361
_diffrn_reflns_theta_min 3.790
_diffrn_source 'fine-focus sealed X-ray tube'
_diffrn_source_type 'Enhance (Mo) X-ray Source'
_exptl_absorpt_coefficient_mu 0.280
_exptl_absorpt_correction_T_max 1.00000
_exptl_absorpt_correction_T_min 0.99235
_exptl_absorpt_correction_type multi-scan
_exptl_absorpt_process_details
;
CrysAlisPro 1.171.39.38a (Rigaku Oxford Diffraction, 2017)
Empirical absorption correction using spherical harmonics,
 implemented in SCALE3 ABSPACK scaling algorithm.
;
_exptl_crystal_colour colourless
_exptl_crystal_colour_primary colourless
_exptl_crystal_density_diffrn 1.345
_exptl_crystal_description block
_exptl_crystal_F_000 448
_refine_diff_density_max 0.331
_refine_diff_density_min -0.381
_refine_diff_density_rms 0.047
_refine_ls_extinction_method none
_refine_ls_goodness_of_fit_ref 1.049
_refine_ls_hydrogen_treatment constr
_refine_ls_matrix_type full
_refine_ls_number_parameters 265
_refine_ls_number_reflns 4789
_refine_ls_number_restraints 0
_refine_ls_restrained_S_all 1.049
_refine_ls_R_factor_all 0.0679
_refine_ls_R_factor_gt 0.0469
_refine_ls_shift/su_max 0.001
_refine_ls_shift/su_mean 0.000
_refine_ls_structure_factor_coef Fsqd
_refine_ls_weighting_details 'w=1/[\s^2^(Fo^2^)+(0.0537P)^2^+0.3020P] where P=(Fo^2^+2Fc^2^)/3'
_refine_ls_weighting_scheme calc
_refine_ls_wR_factor_gt 0.1138
_refine_ls_wR_factor_ref 0.1312
_reflns_Friedel_coverage 0.000
_reflns_number_gt 3557
_reflns_number_total 4789
_reflns_threshold_expression 'I > 2\s(I)'
_cod_data_source_file d0cc05849a2.cif
_cod_data_source_block 190830-bxh01-pwy
_cod_depositor_comments 'Adding full bibliography for 7127361.cif.'
_cod_database_code 7127361
_shelx_shelxl_version_number 2018/3
_shelx_space_group_comment
;
The symmetry employed for this shelxl refinement is uniquely defined
by the following loop, which should always be used as a source of
symmetry information in preference to the above space-group names.
They are only intended as comments.
;
_reflns_odcompleteness_completeness 99.33
_reflns_odcompleteness_iscentric 1
_reflns_odcompleteness_theta 26.32
_olex2_refinement_description
;
1. Fixed Uiso
 At 1.2 times of:
  All C(H) groups
 At 1.5 times of:
  All C(H,H,H) groups
2.a Aromatic/amide H refined with riding coordinates:
 C00B(H00B), C00C(H00C), C00D(H00D), C00F(H00F), C00G(H00G), C00H(H00H),
 C00J(H00J), C00K(H00K), C00L(H00L), C00M(H00M), C00O(H00O), C00P(H00P),
 C00Q(H00Q)
2.b Idealised Me refined as rotating group:
 C00R(H00A,H00E,H00I), C00S(H00N,H00R,H00S), C00T(H00T,H00U,H00V)
;
_olex2_submission_special_instructions 'No special instructions were received'
_oxdiff_exptl_absorpt_empirical_details
;
Empirical correction (ABSPACK) includes:
- Absorption correction using spherical harmonics
- Frame scaling
;
_oxdiff_exptl_absorpt_empirical_full_max 1.052
_oxdiff_exptl_absorpt_empirical_full_min 0.946

loop_
_space_group_symop_operation_xyz
'x, y, z'
'-x, -y, -z'

loop_
_atom_site_label
_atom_site_type_symbol
_atom_site_fract_x
_atom_site_fract_y
_atom_site_fract_z
_atom_site_U_iso_or_equiv
_atom_site_adp_type
_atom_site_occupancy
_atom_site_site_symmetry_order
_atom_site_calc_flag
_atom_site_refinement_flags_posn
_atom_site_refinement_flags_adp
_atom_site_refinement_flags_occupancy
_atom_site_disorder_assembly
_atom_site_disorder_group
S01 S 0.80034(6) 0.30109(6) 0.09528(4) 0.03920(16) Uani 1 1 d . . . . .
S02 S 0.39741(7) 0.28665(6) 0.31114(4) 0.04398(17) Uani 1 1 d . . . . .
O003 O 0.7062(2) 0.28876(18) 0.01213(11) 0.0542(4) Uani 1 1 d . . . . .
O004 O 0.95930(19) 0.20130(17) 0.10136(12) 0.0527(4) Uani 1 1 d . . . . .
O005 O 0.4516(2) 0.2952(2) 0.41211(12) 0.0603(5) Uani 1 1 d . . . . .
O006 O 0.2488(2) 0.38893(18) 0.28252(15) 0.0625(5) Uani 1 1 d . . . . .
C007 C 0.7806(3) 0.2820(2) 0.31438(15) 0.0381(4) Uani 1 1 d . . . . .
C008 C 0.8054(2) 0.4758(2) 0.09763(14) 0.0363(4) Uani 1 1 d . . . . .
C009 C 0.6899(3) 0.2921(2) 0.21979(15) 0.0386(5) Uani 1 1 d . . . . .
C00A C 0.3908(2) 0.1141(2) 0.29258(15) 0.0391(5) Uani 1 1 d . . . . .
C00B C 0.5412(3) 0.2956(2) 0.21006(16) 0.0444(5) Uani 1 1 d . . . . .
H00B H 0.507940 0.303729 0.142187 0.053 Uiso 1 1 calc R . . . .
C00C C 0.9046(3) 0.1583(2) 0.33363(16) 0.0481(5) Uani 1 1 d . . . . .
H00C H 0.926719 0.080015 0.289180 0.058 Uiso 1 1 calc R . . . .
C00D C 0.3000(3) 0.0888(2) 0.21627(17) 0.0462(5) Uani 1 1 d . . . . .
H00D H 0.245703 0.162108 0.172459 0.055 Uiso 1 1 calc R . . . .
C00E C 0.9674(3) 0.2628(3) 0.48512(16) 0.0522(6) Uani 1 1 d . . . . .
C00F C 0.9319(3) 0.5033(3) 0.14013(17) 0.0488(5) Uani 1 1 d . . . . .
H00F H 1.016641 0.429585 0.166059 0.059 Uiso 1 1 calc R . . . .
C00G C 0.2908(3) -0.0460(3) 0.20567(18) 0.0491(5) Uani 1 1 d . . . . .
H00G H 0.231173 -0.063225 0.153586 0.059 Uiso 1 1 calc R . . . .
C00H C 0.6805(3) 0.5855(3) 0.05831(18) 0.0496(6) Uani 1 1 d . . . . .
H00H H 0.596734 0.566134 0.028712 0.060 Uiso 1 1 calc R . . . .
C00I C 0.3687(3) -0.1563(2) 0.27118(17) 0.0485(5) Uani 1 1 d . . . . .
C00J C 0.4735(3) 0.0045(3) 0.35671(18) 0.0513(6) Uani 1 1 d . . . . .
H00J H 0.537439 0.020596 0.406478 0.062 Uiso 1 1 calc R . . . .
C00K C 0.8423(3) 0.3852(3) 0.46716(19) 0.0602(7) Uani 1 1 d . . . . .
H00K H 0.819181 0.462668 0.512585 0.072 Uiso 1 1 calc R . . . .
C00L C 0.7495(3) 0.3956(3) 0.38222(18) 0.0550(6) Uani 1 1 d . . . . .
H00L H 0.665704 0.479906 0.371077 0.066 Uiso 1 1 calc R . . . .
C00M C 0.9961(3) 0.1491(3) 0.41763(17) 0.0546(6) Uani 1 1 d . . . . .
H00M H 1.079032 0.064310 0.429190 0.065 Uiso 1 1 calc R . . . .
C00N C 0.8044(3) 0.7545(3) 0.10604(18) 0.0552(6) Uani 1 1 d . . . . .
C00O C 0.9292(3) 0.6430(3) 0.14309(19) 0.0587(7) Uani 1 1 d . . . . .
H00O H 1.014222 0.662545 0.170940 0.070 Uiso 1 1 calc R . . . .
C00P C 0.6811(3) 0.7235(3) 0.06325(19) 0.0578(6) Uani 1 1 d . . . . .
H00P H 0.596556 0.797259 0.037191 0.069 Uiso 1 1 calc R . . . .
C00Q C 0.4604(3) -0.1284(3) 0.34622(19) 0.0575(6) Uani 1 1 d . . . . .
H00Q H 0.514187 -0.201405 0.390457 0.069 Uiso 1 1 calc R . . . .
C00R C 0.3518(4) -0.3013(3) 0.2622(2) 0.0683(7) Uani 1 1 d . . . . .
H00A H 0.312057 -0.327264 0.328703 0.102 Uiso 1 1 calc GR . . . .
H00E H 0.455102 -0.370353 0.241929 0.102 Uiso 1 1 calc GR . . . .
H00I H 0.277448 -0.298670 0.210383 0.102 Uiso 1 1 calc GR . . . .
C00S C 1.0723(4) 0.2525(4) 0.5752(2) 0.0854(10) Uani 1 1 d . . . . .
H00N H 1.180488 0.240956 0.548213 0.128 Uiso 1 1 calc GR . . . .
H00R H 1.072670 0.171918 0.617791 0.128 Uiso 1 1 calc GR . . . .
H00S H 1.030503 0.338239 0.616765 0.128 Uiso 1 1 calc GR . . . .
C00T C 0.8029(5) 0.9063(3) 0.1128(2) 0.0872(10) Uani 1 1 d . . . . .
H00T H 0.745249 0.949279 0.176983 0.131 Uiso 1 1 calc GR . . . .
H00U H 0.750637 0.959484 0.054396 0.131 Uiso 1 1 calc GR . . . .
H00V H 0.911710 0.906744 0.111232 0.131 Uiso 1 1 calc GR . . . .

loop_
_atom_site_aniso_label
_atom_site_aniso_U_11
_atom_site_aniso_U_22
_atom_site_aniso_U_33
_atom_site_aniso_U_23
_atom_site_aniso_U_13
_atom_site_aniso_U_12
S01 0.0416(3) 0.0416(3) 0.0352(3) 0.0017(2) -0.0029(2) -0.0149(2)
S02 0.0362(3) 0.0457(3) 0.0498(3) -0.0010(2) -0.0002(2) -0.0138(3)
O003 0.0670(11) 0.0612(11) 0.0439(9) -0.0004(7) -0.0146(7) -0.0318(9)
O004 0.0481(10) 0.0484(10) 0.0527(9) 0.0027(7) 0.0019(7) -0.0056(8)
O005 0.0642(12) 0.0758(12) 0.0489(9) -0.0078(8) -0.0028(8) -0.0339(10)
O006 0.0409(10) 0.0474(10) 0.0931(13) -0.0010(9) -0.0095(8) -0.0057(8)
C007 0.0391(11) 0.0396(11) 0.0359(10) 0.0005(8) -0.0055(8) -0.0130(9)
C008 0.0362(11) 0.0412(12) 0.0329(10) 0.0034(8) -0.0027(8) -0.0150(9)
C009 0.0425(12) 0.0327(11) 0.0401(11) 0.0012(8) -0.0031(8) -0.0122(9)
C00A 0.0321(11) 0.0432(12) 0.0409(11) 0.0023(8) -0.0001(8) -0.0118(9)
C00B 0.0451(13) 0.0456(13) 0.0435(12) 0.0031(9) -0.0069(9) -0.0160(10)
C00C 0.0550(14) 0.0436(13) 0.0399(11) 0.0008(9) -0.0081(9) -0.0081(11)
C00D 0.0402(12) 0.0451(13) 0.0511(13) 0.0099(9) -0.0119(9) -0.0100(10)
C00E 0.0466(14) 0.0775(18) 0.0366(12) 0.0049(11) -0.0079(9) -0.0255(13)
C00F 0.0442(13) 0.0584(15) 0.0477(12) 0.0012(10) -0.0116(10) -0.0205(12)
C00G 0.0465(13) 0.0518(14) 0.0513(13) 0.0009(10) -0.0095(10) -0.0184(11)
C00H 0.0472(14) 0.0507(14) 0.0548(13) 0.0089(10) -0.0142(10) -0.0198(11)
C00I 0.0467(13) 0.0451(13) 0.0517(13) 0.0026(10) 0.0031(10) -0.0144(11)
C00J 0.0490(14) 0.0544(15) 0.0498(13) 0.0083(10) -0.0160(10) -0.0141(12)
C00K 0.0682(18) 0.0635(17) 0.0498(14) -0.0160(11) -0.0110(12) -0.0212(14)
C00L 0.0538(15) 0.0462(14) 0.0579(14) -0.0086(10) -0.0144(11) -0.0047(12)
C00M 0.0455(14) 0.0629(16) 0.0455(13) 0.0106(11) -0.0086(10) -0.0046(12)
C00N 0.0731(18) 0.0498(15) 0.0454(13) -0.0096(10) 0.0165(11) -0.0276(14)
C00O 0.0641(17) 0.0714(18) 0.0536(14) -0.0105(12) -0.0029(12) -0.0395(15)
C00P 0.0627(17) 0.0443(14) 0.0610(15) 0.0096(11) -0.0009(12) -0.0121(13)
C00Q 0.0628(17) 0.0488(15) 0.0571(15) 0.0157(11) -0.0151(12) -0.0120(13)
C00R 0.078(2) 0.0503(16) 0.0782(18) 0.0063(13) -0.0042(14) -0.0241(15)
C00S 0.082(2) 0.127(3) 0.0584(17) 0.0097(17) -0.0318(15) -0.044(2)
C00T 0.130(3) 0.0571(19) 0.082(2) -0.0176(14) 0.0278(18) -0.049(2)

loop_
_atom_type_symbol
_atom_type_description
_atom_type_scat_dispersion_real
_atom_type_scat_dispersion_imag
_atom_type_scat_source
C C 0.0033 0.0016 'International Tables Vol C Tables 4.2.6.8 and 6.1.1.4'
H H 0.0000 0.0000 'International Tables Vol C Tables 4.2.6.8 and 6.1.1.4'
O O 0.0106 0.0060 'International Tables Vol C Tables 4.2.6.8 and 6.1.1.4'
S S 0.1246 0.1234 'International Tables Vol C Tables 4.2.6.8 and 6.1.1.4'

loop_
_geom_angle_atom_site_label_1
_geom_angle_atom_site_label_2
_geom_angle_atom_site_label_3
_geom_angle
_geom_angle_site_symmetry_1
_geom_angle_site_symmetry_3
_geom_angle_publ_flag
O003 S01 C008 108.79(9) . . ?
O003 S01 C009 108.66(10) . . ?
O004 S01 O003 119.44(10) . . ?
O004 S01 C008 109.90(10) . . ?
O004 S01 C009 106.61(9) . . ?
C008 S01 C009 102.02(9) . . ?
O005 S02 O006 119.42(11) . . ?
O005 S02 C00A 108.92(10) . . ?
O005 S02 C00B 111.76(10) . . ?
O006 S02 C00A 108.94(10) . . ?
O006 S02 C00B 104.66(11) . . ?
C00A S02 C00B 101.65(10) . . ?
C00C C007 C009 119.81(18) . . ?
C00C C007 C00L 118.26(19) . . ?
C00L C007 C009 121.87(19) . . ?
C00F C008 S01 120.06(17) . . ?
C00F C008 C00H 120.7(2) . . ?
C00H C008 S01 119.26(16) . . ?
C007 C009 S01 115.62(15) . . ?
C00B C009 S01 113.67(15) . . ?
C00B C009 C007 130.72(19) . . ?
C00D C00A S02 120.26(16) . . ?
C00D C00A C00J 120.2(2) . . ?
C00J C00A S02 119.50(17) . . ?
C009 C00B S02 127.44(16) . . ?
C00M C00C C007 120.9(2) . . ?
C00G C00D C00A 119.5(2) . . ?
C00K C00E C00M 117.9(2) . . ?
C00K C00E C00S 121.3(2) . . ?
C00M C00E C00S 120.8(3) . . ?
C00O C00F C008 118.3(2) . . ?
C00D C00G C00I 121.3(2) . . ?
C00P C00H C008 119.5(2) . . ?
C00G C00I C00Q 118.1(2) . . ?
C00G C00I C00R 120.9(2) . . ?
C00Q C00I C00R 121.0(2) . . ?
C00Q C00J C00A 119.4(2) . . ?
C00E C00K C00L 121.1(2) . . ?
C007 C00L C00K 120.5(2) . . ?
C00C C00M C00E 121.4(2) . . ?
C00O C00N C00T 120.8(3) . . ?
C00P C00N C00O 118.3(2) . . ?
C00P C00N C00T 120.9(3) . . ?
C00N C00O C00F 122.1(2) . . ?
C00N C00P C00H 121.2(2) . . ?
C00J C00Q C00I 121.5(2) . . ?

loop_
_geom_bond_atom_site_label_1
_geom_bond_atom_site_label_2
_geom_bond_distance
_geom_bond_site_symmetry_2
_geom_bond_publ_flag
S01 O003 1.4272(15) . ?
S01 O004 1.4267(16) . ?
S01 C008 1.753(2) . ?
S01 C009 1.822(2) . ?
S02 O005 1.4228(16) . ?
S02 O006 1.4309(17) . ?
S02 C00A 1.755(2) . ?
S02 C00B 1.766(2) . ?
C007 C009 1.482(3) . ?
C007 C00C 1.376(3) . ?
C007 C00L 1.377(3) . ?
C008 C00F 1.382(3) . ?
C008 C00H 1.382(3) . ?
C009 C00B 1.314(3) . ?
C00A C00D 1.383(3) . ?
C00A C00J 1.384(3) . ?
C00C C00M 1.373(3) . ?
C00D C00G 1.378(3) . ?
C00E C00K 1.370(3) . ?
C00E C00M 1.377(3) . ?
C00E C00S 1.510(3) . ?
C00F C00O 1.382(3) . ?
C00G C00I 1.386(3) . ?
C00H C00P 1.375(3) . ?
C00I C00Q 1.387(3) . ?
C00I C00R 1.503(3) . ?
C00J C00Q 1.373(3) . ?
C00K C00L 1.389(3) . ?
C00N C00O 1.379(4) . ?
C00N C00P 1.375(4) . ?
C00N C00T 1.508(3) . ?
